data_7134037
loop_
_publ_author_name
'Bayer K\"om\"u\,sdo\(gan, Ezgi'
'Batool, Sania'
'Sahin, Ertan'
'Yildirim, Erol'
'I\,s\?ik, Murat'
'Tanyeli, Cihangir'

_publ_section_title
;
 Multicomponent Synthesis of Stereogenic-at-Boron Fluorophores (BOSPYR)
 from Boronic Acids, Salicylaldehydes, and 2-Formylpyrrole Hydrazones
;
_journal_name_full 'Chemical Communications'
_journal_paper_doi 10.1039/D4CC03956D
_journal_year 2024
_chemical_formula_moiety 'C22 H23 B N4 O'
_chemical_formula_sum 'C22 H23 B N4 O'
_chemical_formula_weight 370.25
_space_group_IT_number 2
_space_group_name_Hall '-P 1'
_space_group_name_H-M_alt 'P -1'
_symmetry_cell_setting triclinic
_symmetry_Int_Tables_number 2
_symmetry_space_group_name_Hall '-P 1'
_symmetry_space_group_name_H-M 'P -1'
_atom_sites_solution_hydrogens geom
_audit_creation_date 2024-03-29T21:28:06-00:00
_audit_creation_method 'WinGX routine CIF_UPDATE'
_audit_update_record
;
2024-03-29 deposited with the CCDC.	2024-11-29 downloaded from the CCDC.
;
_cell_angle_alpha 72.800(5)
_cell_angle_beta 70.920(4)
_cell_angle_gamma 65.017(5)
_cell_formula_units_Z 4
_cell_length_a 11.2219(16)
_cell_length_b 13.1963(19)
_cell_length_c 15.947(2)
_cell_measurement_reflns_used 4221
_cell_measurement_temperature 273(2)
_cell_measurement_theta_max 27.31
_cell_measurement_theta_min 2.40
_cell_volume 1988.4(5)
_computing_structure_refinement 'SHELXL-2013 (Sheldrick, 2013)'
_diffrn_ambient_temperature 273(2)
_diffrn_measured_fraction_theta_full 0.999
_diffrn_measured_fraction_theta_max 0.986
_diffrn_measurement_device_type 'rigaku R-axis rapid S'
_diffrn_measurement_method '\f and \w scans'
_diffrn_radiation_type MoK\a
_diffrn_radiation_wavelength 0.71073
_diffrn_reflns_av_R_equivalents 0.0841
_diffrn_reflns_Laue_measured_fraction_full 0.999
_diffrn_reflns_Laue_measured_fraction_max 0.986
_diffrn_reflns_limit_h_max 15
_diffrn_reflns_limit_h_min -15
_diffrn_reflns_limit_k_max 17
_diffrn_reflns_limit_k_min -17
_diffrn_reflns_limit_l_max 21
_diffrn_reflns_limit_l_min -21
_diffrn_reflns_number 58613
_diffrn_reflns_point_group_measured_fraction_full 0.999
_diffrn_reflns_point_group_measured_fraction_max 0.986
_diffrn_reflns_theta_full 25.242
_diffrn_reflns_theta_max 28.609
_diffrn_reflns_theta_min 1.375
_diffrn_standards_number 0
_exptl_absorpt_coefficient_mu 0.077
_exptl_absorpt_correction_type none
_exptl_crystal_colour orange
_exptl_crystal_density_diffrn 1.237
_exptl_crystal_description block
_exptl_crystal_F_000 784
_exptl_crystal_size_max 0.04
_exptl_crystal_size_mid 0.02
_exptl_crystal_size_min 0.01
_refine_diff_density_max 0.793
_refine_diff_density_min -0.734
_refine_diff_density_rms 0.24
_refine_ls_extinction_coef 0.170(12)
_refine_ls_extinction_expression Fc^*^=kFc[1+0.001xFc^2^\l^3^/sin(2\q)]^-1/4^
_refine_ls_extinction_method SHELXL
_refine_ls_goodness_of_fit_ref 1.015
_refine_ls_hydrogen_treatment constr
_refine_ls_matrix_type full
_refine_ls_number_parameters 506
_refine_ls_number_reflns 10046
_refine_ls_number_restraints 0
_refine_ls_restrained_S_all 1.015
_refine_ls_R_factor_all 0.2569
_refine_ls_R_factor_gt 0.0891
_refine_ls_shift/su_max 0
_refine_ls_shift/su_mean 0
_refine_ls_structure_factor_coef Fsqd
_refine_ls_weighting_details 'w=1/[\s^2^(Fo^2^)+(0.1611P)^2^] where P=(Fo^2^+2Fc^2^)/3'
_refine_ls_weighting_scheme calc
_refine_ls_wR_factor_gt 0.1729
_refine_ls_wR_factor_ref 0.1839
_reflns_number_gt 5163
_reflns_number_total 10046
_reflns_threshold_expression 'I > 2\s(I)'
_cod_data_source_file d4cc03956d2.cif
_cod_data_source_block ertan197_1_0m_a
_cod_database_code 7134037
_shelx_estimated_absorpt_t_min 0.997
_shelx_estimated_absorpt_t_max 0.999

loop_
_symmetry_equiv_pos_as_xyz
'x, y, z'
'-x, -y, -z'

loop_
_atom_site_label
_atom_site_type_symbol
_atom_site_fract_x
_atom_site_fract_y
_atom_site_fract_z
_atom_site_U_iso_or_equiv
_atom_site_adp_type
_atom_site_occupancy
_atom_site_calc_flag
_atom_site_disorder_assembly
_atom_site_disorder_group
O2 O 0.6620(3) 0.8094(3) 0.5192(2) 0.0443(10) Uani 1 d . .
O1 O 0.6396(4) 0.5846(3) 0.8734(2) 0.0525(11) Uani 1 d . .
N6 N 0.8016(5) 0.6731(4) 0.4156(3) 0.0444(12) Uani 1 d . .
N5 N 0.5540(5) 0.7603(4) 0.4344(3) 0.0451(12) Uani 1 d . .
N1 N 0.5224(5) 0.5704(4) 0.7751(3) 0.0468(12) Uani 1 d . .
N2 N 0.7641(5) 0.5388(4) 0.7217(3) 0.0466(12) Uani 1 d . .
N3 N 0.7687(5) 0.5306(4) 0.6338(3) 0.0527(13) Uani 1 d . .
N8 N 0.8685(5) 0.9040(4) 0.6871(3) 0.0565(14) Uani 1 d . .
N7 N 0.8135(5) 0.5913(4) 0.3705(3) 0.0557(14) Uani 1 d . .
N4 N 0.8505(6) 0.6742(5) 1.0427(3) 0.0659(15) Uani 1 d . .
C13 C 0.8681(6) 0.5724(5) 0.8126(4) 0.0448(15) Uani 1 d . .
C40 C 0.7761(6) 0.7975(4) 0.5386(4) 0.0423(14) Uani 1 d . .
C10 C 0.5248(6) 0.5797(5) 0.6868(4) 0.0483(15) Uani 1 d . .
C23 C 0.6966(5) 0.8902(5) 0.3499(4) 0.0433(14) Uani 1 d . .
C38 C 0.8783(6) 0.8446(5) 0.6264(4) 0.0465(15) Uani 1 d . .
C1 C 0.6906(6) 0.3848(5) 0.8509(4) 0.0470(15) Uani 1 d . .
C32 C 0.5695(7) 0.6770(5) 0.3927(4) 0.0506(16) Uani 1 d . .
C35 C 0.9026(6) 0.7251(4) 0.4966(4) 0.0423(14) Uani 1 d . .
C36 C 1.0166(6) 0.7151(5) 0.5223(4) 0.0489(15) Uani 1 d . .
H36 H 1.1014 0.6674 0.4962 0.059 Uiso 1 calc . .
C28 C 0.6148(6) 1.0016(5) 0.3589(4) 0.0521(16) Uani 1 d . .
H28 H 0.5507 1.0151 0.4127 0.063 Uiso 1 calc . .
C29 C 0.4210(6) 0.8195(5) 0.4596(4) 0.0517(16) Uani 1 d . .
H29 H 0.3837 0.8812 0.4889 0.062 Uiso 1 calc . .
C39 C 0.7630(6) 0.8522(5) 0.6043(4) 0.0462(15) Uani 1 d . .
H39 H 0.6775 0.8944 0.6341 0.055 Uiso 1 calc . .
C11 C 0.6491(7) 0.5523(5) 0.6236(4) 0.0563(17) Uani 1 d . .
H11 H 0.6459 0.5493 0.5669 0.068 Uiso 1 calc . .
C18 C 0.7506(6) 0.5916(5) 0.8831(4) 0.0450(15) Uani 1 d . .
C37 C 1.0073(6) 0.7726(5) 0.5840(4) 0.0540(16) Uani 1 d . .
H37 H 1.085 0.7649 0.5983 0.065 Uiso 1 calc . .
C30 C 0.3480(7) 0.7751(6) 0.4354(4) 0.0643(19) Uani 1 d . .
H30 H 0.2544 0.8003 0.4454 0.077 Uiso 1 calc . .
C24 C 0.7921(6) 0.8759(5) 0.2675(4) 0.0589(17) Uani 1 d . .
H24 H 0.85 0.8029 0.2581 0.071 Uiso 1 calc . .
C16 C 0.8550(6) 0.6396(5) 0.9693(4) 0.0484(15) Uani 1 d . .
C12 C 0.8655(6) 0.5553(5) 0.7306(4) 0.0477(15) Uani 1 d . .
H12 H 0.9381 0.5558 0.6812 0.057 Uiso 1 calc . .
C7 C 0.3911(6) 0.6027(5) 0.8206(4) 0.0571(17) Uani 1 d . .
H7 H 0.3598 0.6043 0.882 0.068 Uiso 1 calc . .
C34 C 0.9074(6) 0.6565(5) 0.4430(4) 0.0477(15) Uani 1 d . .
H34 H 0.9878 0.5973 0.4263 0.057 Uiso 1 calc . .
C43 C 0.7361(7) 0.9732(5) 0.7357(4) 0.0648(19) Uani 1 d . .
H43A H 0.6751 1.0089 0.6954 0.078 Uiso 1 calc . .
H43B H 0.7465 1.0332 0.7528 0.078 Uiso 1 calc . .
C17 C 0.7460(6) 0.6233(5) 0.9596(4) 0.0546(16) Uani 1 d . .
H17 H 0.668 0.6339 1.0059 0.065 Uiso 1 calc . .
C15 C 0.9745(6) 0.6181(5) 0.8987(4) 0.0595(17) Uani 1 d . .
H15 H 1.0506 0.6253 0.9039 0.071 Uiso 1 calc . .
C33 C 0.6985(7) 0.5991(5) 0.3619(4) 0.0624(18) Uani 1 d . .
H33 H 0.7022 0.5469 0.3318 0.075 Uiso 1 calc . .
C14 C 0.9776(6) 0.5871(5) 0.8236(4) 0.0547(16) Uani 1 d . .
H14 H 1.056 0.5752 0.7777 0.066 Uiso 1 calc . .
C41 C 0.9870(7) 0.9094(6) 0.7035(4) 0.070(2) Uani 1 d . .
H41A H 1.0581 0.8348 0.7044 0.084 Uiso 1 calc . .
H41B H 0.9627 0.9292 0.7623 0.084 Uiso 1 calc . .
C31 C 0.4433(8) 0.6845(6) 0.3930(4) 0.0665(19) Uani 1 d . .
H31 H 0.4248 0.6378 0.3692 0.08 Uiso 1 calc . .
C9 C 0.3944(7) 0.6191(5) 0.6778(5) 0.0645(18) Uani 1 d . .
H9 H 0.368 0.6338 0.6246 0.077 Uiso 1 calc . .
C2 C 0.7878(7) 0.2979(6) 0.8052(4) 0.0691(19) Uani 1 d . .
H2 H 0.837 0.3167 0.7474 0.083 Uiso 1 calc . .
C6 C 0.6208(6) 0.3501(6) 0.9356(4) 0.0662(19) Uani 1 d . .
H6 H 0.5546 0.4053 0.9681 0.079 Uiso 1 calc . .
C27 C 0.6247(7) 1.0935(5) 0.2912(5) 0.068(2) Uani 1 d . .
H27 H 0.5674 1.1669 0.2996 0.082 Uiso 1 calc . .
C5 C 0.6446(7) 0.2372(7) 0.9746(5) 0.079(2) Uani 1 d . .
H5 H 0.5961 0.2173 1.0325 0.095 Uiso 1 calc . .
C8 C 0.3108(7) 0.6328(5) 0.7605(5) 0.0679(19) Uani 1 d . .
H8 H 0.2169 0.6579 0.7744 0.081 Uiso 1 calc . .
C21 C 0.9656(7) 0.6961(6) 1.0500(4) 0.074(2) Uani 1 d . .
H21A H 1.0487 0.6342 1.0319 0.089 Uiso 1 calc . .
H21B H 0.9553 0.6968 1.1127 0.089 Uiso 1 calc . .
C25 C 0.8018(8) 0.9679(7) 0.2001(4) 0.074(2) Uani 1 d . .
H25 H 0.8656 0.9562 0.1459 0.089 Uiso 1 calc . .
C4 C 0.7403(9) 0.1544(6) 0.9273(6) 0.090(3) Uani 1 d . .
H4 H 0.7554 0.0781 0.9522 0.108 Uiso 1 calc . .
B1 B 0.6512(6) 0.5185(6) 0.8086(4) 0.0421(17) Uani 1 d . .
C26 C 0.7186(8) 1.0761(6) 0.2122(5) 0.074(2) Uani 1 d . .
H26 H 0.7261 1.1377 0.1666 0.089 Uiso 1 calc . .
C19 C 0.7324(8) 0.6895(7) 1.1195(4) 0.086(2) Uani 1 d . .
H19A H 0.7624 0.6757 1.1738 0.104 Uiso 1 calc . .
H19B H 0.6945 0.6327 1.1269 0.104 Uiso 1 calc . .
C3 C 0.8125(8) 0.1845(6) 0.8443(6) 0.088(2) Uani 1 d . .
H3 H 0.8795 0.1283 0.813 0.106 Uiso 1 calc . .
B2 B 0.6754(6) 0.7871(5) 0.4309(4) 0.0415(16) Uani 1 d . .
C42 C 1.0399(8) 0.9944(7) 0.6334(5) 0.097(3) Uani 1 d . .
H42A H 1.1172 0.9944 0.647 0.146 Uiso 1 calc . .
H42B H 0.9708 1.0688 0.6332 0.146 Uiso 1 calc . .
H42C H 1.0657 0.9745 0.5751 0.146 Uiso 1 calc . .
C22 C 0.9776(9) 0.8065(7) 0.9933(5) 0.102(3) Uani 1 d . .
H22A H 1.0539 0.8152 1.001 0.153 Uiso 1 calc . .
H22B H 0.8968 0.8686 1.0119 0.153 Uiso 1 calc . .
H22C H 0.9899 0.806 0.931 0.153 Uiso 1 calc . .
C44 C 0.6739(8) 0.9055(7) 0.8192(5) 0.100(3) Uani 1 d . .
H44A H 0.5882 0.955 0.848 0.15 Uiso 1 calc . .
H44B H 0.7328 0.8712 0.86 0.15 Uiso 1 calc . .
H44C H 0.6611 0.8472 0.8026 0.15 Uiso 1 calc . .
C20 C 0.6240(9) 0.8039(8) 1.1110(6) 0.129(3) Uani 1 d . .
H20A H 0.5509 0.8069 1.1637 0.193 Uiso 1 calc . .
H20B H 0.5914 0.8176 1.0584 0.193 Uiso 1 calc . .
H20C H 0.6595 0.8608 1.1052 0.193 Uiso 1 calc . .

loop_
_atom_site_aniso_label
_atom_site_aniso_U_11
_atom_site_aniso_U_22
_atom_site_aniso_U_33
_atom_site_aniso_U_23
_atom_site_aniso_U_13
_atom_site_aniso_U_12
O2 0.032(2) 0.054(2) 0.048(2) -0.0208(19) -0.0052(18) -0.0109(18)
O1 0.045(3) 0.063(3) 0.053(3) -0.027(2) 0.0053(19) -0.025(2)
N6 0.042(3) 0.040(3) 0.050(3) -0.020(2) -0.004(2) -0.011(2)
N5 0.047(3) 0.042(3) 0.044(3) -0.010(2) -0.006(2) -0.017(2)
N1 0.032(3) 0.048(3) 0.055(3) -0.010(2) -0.001(2) -0.016(2)
N2 0.042(3) 0.047(3) 0.044(3) -0.011(2) 0.000(2) -0.015(2)
N3 0.065(4) 0.064(3) 0.034(3) -0.010(2) -0.007(3) -0.030(3)
N8 0.058(4) 0.060(3) 0.058(3) -0.012(3) -0.019(3) -0.023(3)
N7 0.062(4) 0.048(3) 0.060(3) -0.029(3) -0.002(3) -0.018(3)
N4 0.073(4) 0.084(4) 0.051(3) -0.024(3) -0.010(3) -0.032(3)
C13 0.041(4) 0.057(4) 0.032(3) -0.012(3) 0.001(3) -0.018(3)
C40 0.038(4) 0.043(3) 0.044(4) -0.008(3) -0.008(3) -0.014(3)
C10 0.051(4) 0.049(4) 0.046(4) -0.017(3) -0.002(3) -0.021(3)
C23 0.035(3) 0.054(4) 0.052(4) -0.023(3) -0.008(3) -0.019(3)
C38 0.056(4) 0.047(4) 0.044(4) -0.007(3) -0.011(3) -0.027(3)
C1 0.045(4) 0.053(4) 0.048(4) -0.013(3) -0.011(3) -0.019(3)
C32 0.053(4) 0.053(4) 0.058(4) -0.018(3) -0.007(3) -0.030(3)
C35 0.035(4) 0.038(3) 0.050(4) -0.011(3) -0.005(3) -0.012(3)
C36 0.034(4) 0.052(4) 0.053(4) -0.013(3) 0.000(3) -0.013(3)
C28 0.049(4) 0.049(4) 0.055(4) -0.018(3) 0.001(3) -0.019(3)
C29 0.048(4) 0.045(3) 0.064(4) -0.006(3) -0.013(3) -0.021(3)
C39 0.042(4) 0.047(3) 0.048(4) -0.015(3) 0.000(3) -0.017(3)
C11 0.070(5) 0.054(4) 0.055(4) -0.006(3) -0.020(4) -0.029(4)
C18 0.036(4) 0.051(4) 0.052(4) -0.007(3) -0.007(3) -0.023(3)
C37 0.038(4) 0.064(4) 0.059(4) -0.007(3) -0.013(3) -0.020(3)
C30 0.049(4) 0.083(5) 0.071(5) -0.002(4) -0.014(4) -0.041(4)
C24 0.072(5) 0.052(4) 0.052(4) -0.018(3) -0.007(4) -0.021(3)
C16 0.047(4) 0.050(4) 0.049(4) -0.014(3) -0.012(3) -0.015(3)
C12 0.033(4) 0.055(4) 0.050(4) -0.013(3) 0.007(3) -0.022(3)
C7 0.048(4) 0.056(4) 0.065(4) -0.005(3) -0.009(4) -0.024(3)
C34 0.035(4) 0.042(3) 0.053(4) -0.011(3) 0.002(3) -0.009(3)
C43 0.091(6) 0.052(4) 0.058(4) -0.017(4) -0.026(4) -0.022(4)
C17 0.053(4) 0.065(4) 0.042(4) -0.017(3) 0.002(3) -0.024(3)
C15 0.054(4) 0.075(4) 0.062(4) -0.026(4) -0.010(4) -0.029(4)
C33 0.066(5) 0.067(4) 0.064(4) -0.020(4) -0.010(4) -0.032(4)
C14 0.039(4) 0.069(4) 0.061(4) -0.026(3) -0.003(3) -0.021(3)
C41 0.080(5) 0.073(5) 0.074(5) -0.013(4) -0.043(4) -0.026(4)
C31 0.084(5) 0.068(5) 0.067(5) -0.011(4) -0.017(4) -0.047(4)
C9 0.057(5) 0.060(4) 0.086(5) -0.007(4) -0.023(4) -0.030(4)
C2 0.074(5) 0.063(5) 0.067(5) -0.015(4) -0.011(4) -0.024(4)
C6 0.072(5) 0.060(4) 0.055(4) 0.008(4) -0.011(4) -0.029(4)
C27 0.063(5) 0.045(4) 0.094(6) -0.001(4) -0.026(4) -0.019(3)
C5 0.061(5) 0.086(6) 0.067(5) 0.011(5) -0.010(4) -0.027(4)
C8 0.040(4) 0.071(5) 0.093(6) -0.008(4) -0.018(4) -0.023(3)
C21 0.083(5) 0.089(6) 0.059(4) -0.023(4) -0.021(4) -0.030(4)
C25 0.097(6) 0.080(5) 0.042(4) -0.014(4) 0.005(4) -0.043(5)
C4 0.090(6) 0.050(5) 0.124(7) 0.007(5) -0.033(6) -0.028(5)
B1 0.042(4) 0.052(4) 0.029(4) -0.010(3) 0.004(3) -0.021(3)
C26 0.098(6) 0.069(5) 0.057(5) 0.003(4) -0.022(4) -0.039(5)
C19 0.099(6) 0.110(7) 0.060(5) -0.029(4) -0.017(5) -0.039(5)
C3 0.096(6) 0.059(5) 0.107(7) -0.023(5) -0.023(5) -0.022(4)
B2 0.037(4) 0.047(4) 0.047(4) -0.019(3) -0.006(3) -0.018(3)
C42 0.103(6) 0.115(6) 0.110(6) 0.003(5) -0.044(5) -0.074(5)
C22 0.137(8) 0.089(6) 0.103(6) -0.021(5) -0.036(6) -0.055(5)
C44 0.099(6) 0.095(6) 0.075(5) -0.015(5) -0.003(5) -0.018(5)
C20 0.101(7) 0.135(9) 0.150(9) -0.068(7) -0.023(6) -0.019(7)

loop_
_atom_type_symbol
_atom_type_description
_atom_type_scat_dispersion_real
_atom_type_scat_dispersion_imag
_atom_type_scat_source
C C 0.0033 0.0016 'International Tables Vol C Tables 4.2.6.8 and 6.1.1.4'
H H 0 0 'International Tables Vol C Tables 4.2.6.8 and 6.1.1.4'
N N 0.0061 0.0033 'International Tables Vol C Tables 4.2.6.8 and 6.1.1.4'
O O 0.0106 0.006 'International Tables Vol C Tables 4.2.6.8 and 6.1.1.4'
B B 0.0013 0.0007 'International Tables Vol C Tables 4.2.6.8 and 6.1.1.4'

loop_
_geom_angle_atom_site_label_1
_geom_angle_atom_site_label_2
_geom_angle_atom_site_label_3
_geom_angle
_geom_angle_site_symmetry_1
_geom_angle_site_symmetry_3
_geom_angle_publ_flag
C40 O2 B2 117.1(4) . . ?
C18 O1 B1 120.6(4) . . ?
C34 N6 N7 116.7(5) . . ?
C34 N6 B2 117.2(5) . . ?
N7 N6 B2 126.0(5) . . ?
C29 N5 C32 108.1(5) . . ?
C29 N5 B2 129.9(5) . . ?
C32 N5 B2 120.8(5) . . ?
C7 N1 C10 107.2(5) . . ?
C7 N1 B1 130.9(5) . . ?
C10 N1 B1 121.5(5) . . ?
C12 N2 N3 116.4(5) . . ?
C12 N2 B1 119.5(5) . . ?
N3 N2 B1 123.9(5) . . ?
C11 N3 N2 112.0(5) . . ?
C38 N8 C41 123.0(5) . . ?
C38 N8 C43 121.1(5) . . ?
C41 N8 C43 115.8(5) . . ?
C33 N7 N6 113.5(5) . . ?
C16 N4 C19 121.5(6) . . ?
C16 N4 C21 121.6(5) . . ?
C19 N4 C21 116.9(5) . . ?
C14 C13 C12 122.2(5) . . ?
C14 C13 C18 117.2(5) . . ?
C12 C13 C18 120.0(5) . . ?
O2 C40 C39 117.8(5) . . ?
O2 C40 C35 120.1(5) . . ?
C39 C40 C35 122.0(5) . . ?
N1 C10 C9 108.8(6) . . ?
N1 C10 C11 119.5(6) . . ?
C9 C10 C11 131.7(6) . . ?
C28 C23 C24 115.8(5) . . ?
C28 C23 B2 119.8(5) . . ?
C24 C23 B2 124.5(5) . . ?
N8 C38 C39 121.5(6) . . ?
N8 C38 C37 120.2(6) . . ?
C39 C38 C37 118.3(6) . . ?
C6 C1 C2 115.8(6) . . ?
C6 C1 B1 119.7(5) . . ?
C2 C1 B1 124.4(5) . . ?
N5 C32 C31 108.4(6) . . ?
N5 C32 C33 120.7(6) . . ?
C31 C32 C33 130.9(6) . . ?
C34 C35 C40 119.3(5) . . ?
C34 C35 C36 123.3(5) . . ?
C40 C35 C36 116.7(5) . . ?
C37 C36 C35 122.5(5) . . ?
C27 C28 C23 122.7(6) . . ?
N5 C29 C30 109.9(6) . . ?
C40 C39 C38 120.4(5) . . ?
N3 C11 C10 128.5(6) . . ?
O1 C18 C17 119.9(5) . . ?
O1 C18 C13 119.3(5) . . ?
C17 C18 C13 120.7(6) . . ?
C36 C37 C38 119.9(6) . . ?
C29 C30 C31 106.0(6) . . ?
C25 C24 C23 121.3(6) . . ?
N4 C16 C17 122.4(6) . . ?
N4 C16 C15 120.1(6) . . ?
C17 C16 C15 117.5(6) . . ?
N2 C12 C13 121.6(5) . . ?
N1 C7 C8 108.8(6) . . ?
N6 C34 C35 121.6(5) . . ?
N8 C43 C44 113.3(5) . . ?
C18 C17 C16 121.7(6) . . ?
C14 C15 C16 120.2(6) . . ?
N7 C33 C32 127.6(6) . . ?
C15 C14 C13 122.7(6) . . ?
N8 C41 C42 112.8(5) . . ?
C32 C31 C30 107.6(6) . . ?
C8 C9 C10 107.8(6) . . ?
C3 C2 C1 121.4(6) . . ?
C1 C6 C5 123.0(7) . . ?
C26 C27 C28 119.8(6) . . ?
C4 C5 C6 119.4(7) . . ?
C9 C8 C7 107.4(6) . . ?
N4 C21 C22 113.7(6) . . ?
C26 C25 C24 120.7(6) . . ?
C3 C4 C5 119.6(7) . . ?
O1 B1 N1 109.0(5) . . ?
O1 B1 N2 107.3(5) . . ?
N1 B1 N2 104.4(4) . . ?
O1 B1 C1 111.7(4) . . ?
N1 B1 C1 113.7(5) . . ?
N2 B1 C1 110.3(5) . . ?
C27 C26 C25 119.7(6) . . ?
N4 C19 C20 114.7(7) . . ?
C4 C3 C2 120.7(7) . . ?
O2 B2 N5 109.2(5) . . ?
O2 B2 N6 107.8(4) . . ?
N5 B2 N6 104.9(4) . . ?
O2 B2 C23 111.9(5) . . ?
N5 B2 C23 112.9(4) . . ?
N6 B2 C23 109.9(4) . . ?

loop_
_geom_bond_atom_site_label_1
_geom_bond_atom_site_label_2
_geom_bond_distance
_geom_bond_site_symmetry_2
_geom_bond_publ_flag
O2 C40 1.350(6) . ?
O2 B2 1.468(7) . ?
O1 C18 1.348(6) . ?
O1 B1 1.482(7) . ?
N6 C34 1.308(7) . ?
N6 N7 1.406(6) . ?
N6 B2 1.588(8) . ?
N5 C29 1.344(7) . ?
N5 C32 1.369(7) . ?
N5 B2 1.527(7) . ?
N1 C7 1.353(7) . ?
N1 C10 1.370(7) . ?
N1 B1 1.515(8) . ?
N2 C12 1.302(6) . ?
N2 N3 1.421(6) . ?
N2 B1 1.585(7) . ?
N3 C11 1.304(7) . ?
N8 C38 1.367(7) . ?
N8 C41 1.470(7) . ?
N8 C43 1.471(7) . ?
N7 C33 1.300(7) . ?
N4 C16 1.356(7) . ?
N4 C19 1.469(8) . ?
N4 C21 1.482(8) . ?
C13 C14 1.393(7) . ?
C13 C12 1.403(7) . ?
C13 C18 1.408(7) . ?
C40 C39 1.376(7) . ?
C40 C35 1.410(7) . ?
C10 C9 1.372(8) . ?
C10 C11 1.401(8) . ?
C23 C28 1.387(7) . ?
C23 C24 1.402(7) . ?
C23 B2 1.615(8) . ?
C38 C39 1.406(7) . ?
C38 C37 1.426(8) . ?
C1 C6 1.376(7) . ?
C1 C2 1.398(8) . ?
C1 B1 1.611(8) . ?
C32 C31 1.376(8) . ?
C32 C33 1.404(8) . ?
C35 C34 1.394(7) . ?
C35 C36 1.410(7) . ?
C36 C37 1.365(8) . ?
C28 C27 1.381(8) . ?
C29 C30 1.382(8) . ?
C18 C17 1.382(8) . ?
C30 C31 1.399(9) . ?
C24 C25 1.380(8) . ?
C16 C17 1.390(8) . ?
C16 C15 1.424(8) . ?
C7 C8 1.387(8) . ?
C43 C44 1.508(9) . ?
C15 C14 1.362(7) . ?
C41 C42 1.499(9) . ?
C9 C8 1.357(8) . ?
C2 C3 1.385(9) . ?
C6 C5 1.379(9) . ?
C27 C26 1.359(9) . ?
C5 C4 1.372(10) . ?
C21 C22 1.505(9) . ?
C25 C26 1.366(9) . ?
C4 C3 1.352(10) . ?
C19 C20 1.488(10) . ?
